data_2243771
loop_
_publ_author_name
'Harish Chinthal, Chayanna'
'Yathirajan, Hemmige S.'
'Manju, Nagaraja'
'Kalluraya, Balakrishna'
'Foro, Sabine'
'Glidewell, Christopher'

_publ_section_title
;
 Reduced 3,4'-bipyrazoles carrying thiophene and thiazole substituents:
 structures of two intermediates and two products
;
_journal_coeditor_code DX2035
_journal_issue 4
_journal_name_full 'Acta Crystallographica Section E'
_journal_page_first 335
_journal_page_last 340
_journal_paper_doi 10.1107/S2056989021002310
_journal_volume 77
_journal_year 2021
_chemical_formula_iupac 'C32 H22 Br Cl2 N5 O S2'
_chemical_formula_moiety 'C32 H22 Br Cl2 N5 O S2'
_chemical_formula_sum 'C32 H22 Br Cl2 N5 O S2'
_chemical_formula_weight 707.47
_chemical_name_systematic
4-(4-Bromophenyl)-2-[5'-(2,4-dichlorophenoxy)-3'-methyl-1'-phenyl-5-(thiophen-2-yl)-3,4-dihydro-1'<i>H</i>,2<i>H</i>-3,4'-bipyrazole-2-yl]-4-thiazole
_space_group_crystal_system triclinic
_space_group_IT_number 2
_space_group_name_Hall '-P 1'
_space_group_name_H-M_alt 'P -1'
_atom_sites_solution_hydrogens geom
_atom_sites_solution_primary difmap
_audit_creation_method SHELXL-2014
_cell_angle_alpha 117.202(8)
_cell_angle_beta 102.879(7)
_cell_angle_gamma 105.727(7)
_cell_formula_units_Z 2
_cell_length_a 12.3200(9)
_cell_length_b 12.5700(9)
_cell_length_c 12.7742(9)
_cell_measurement_reflns_used 6664
_cell_measurement_temperature 296(2)
_cell_measurement_theta_max 27.781
_cell_measurement_theta_min 2.609
_cell_volume 1548.4(3)
_computing_cell_refinement
;
CrysAlis RED (Oxford Diffraction, 2009)
;
_computing_data_collection
;
CrysAlis CCD (Oxford Diffraction, 2009)
;
_computing_data_reduction
;
CrysAlis RED (Oxford Diffraction, 2009)
;
_computing_molecular_graphics
;
PLATON (Spek, 2020)
;
_computing_publication_material
;
SHELXL-2014 (Sheldrick, 2015b) and PLATON (Spek, 2020)
;
_computing_structure_refinement
;
SHELXL-2014 (Sheldrick, 2015b)
;
_computing_structure_solution
;
SHELXT (Sheldrick, 2015a)
;
_diffrn_ambient_temperature 296(2)
_diffrn_measured_fraction_theta_full 0.999
_diffrn_measured_fraction_theta_max 0.999
_diffrn_measurement_device_type
;
Oxford Diffraction Xcalibur
with Sapphire CCD detector
;
_diffrn_measurement_method '\w scans'
_diffrn_radiation_monochromator graphite
_diffrn_radiation_type MoK\a
_diffrn_radiation_wavelength 0.71073
_diffrn_reflns_av_R_equivalents 0.0221
_diffrn_reflns_av_unetI/netI 0.0486
_diffrn_reflns_limit_h_max 14
_diffrn_reflns_limit_h_min -13
_diffrn_reflns_limit_k_max 10
_diffrn_reflns_limit_k_min -15
_diffrn_reflns_limit_l_max 15
_diffrn_reflns_limit_l_min -10
_diffrn_reflns_number 10549
_diffrn_reflns_theta_full 25.242
_diffrn_reflns_theta_max 25.547
_diffrn_reflns_theta_min 2.609
_diffrn_source 'Enhance (Mo) X-ray Source'
_diffrn_standards_decay_% 0
_diffrn_standards_interval_count 0
_diffrn_standards_interval_time 0
_diffrn_standards_number 0
_exptl_absorpt_coefficient_mu 1.670
_exptl_absorpt_correction_T_max 0.875
_exptl_absorpt_correction_T_min 0.779
_exptl_absorpt_correction_type multi-scan
_exptl_absorpt_process_details
;
(CrysAlis RED; Oxford Diffraction, 2009)
;
_exptl_crystal_colour yellow
_exptl_crystal_density_diffrn 1.517
_exptl_crystal_description plate
_exptl_crystal_F_000 716
_exptl_crystal_size_max 0.400
_exptl_crystal_size_mid 0.400
_exptl_crystal_size_min 0.080
_refine_diff_density_max 0.470
_refine_diff_density_min -0.341
_refine_ls_extinction_method none
_refine_ls_goodness_of_fit_ref 0.929
_refine_ls_hydrogen_treatment constr
_refine_ls_matrix_type full
_refine_ls_number_parameters 402
_refine_ls_number_reflns 5773
_refine_ls_number_restraints 10
_refine_ls_restrained_S_all 0.928
_refine_ls_R_factor_all 0.0886
_refine_ls_R_factor_gt 0.0388
_refine_ls_shift/su_max 0.000
_refine_ls_shift/su_mean 0.000
_refine_ls_structure_factor_coef Fsqd
_refine_ls_weighting_details 'w=1/[\s^2^(Fo^2^)+(0.0475P)^2^] where P=(Fo^2^+2Fc^2^)/3'
_refine_ls_weighting_scheme calc
_refine_ls_wR_factor_gt 0.0835
_refine_ls_wR_factor_ref 0.0946
_reflns_number_gt 3158
_reflns_number_total 5773
_reflns_threshold_expression 'I > 2\s(I)'
_cod_data_source_file dx2035sup1.cif
_cod_data_source_block III
_cod_original_cell_volume 1548.4(2)
_cod_database_code 2243771
_shelx_space_group_comment
;
The symmetry employed for this shelxl refinement is uniquely defined
by the following loop, which should always be used as a source of
symmetry information in preference to the above space-group names.
They are only intended as comments.
;
_shelx_estimated_absorpt_t_min 0.555
_shelx_estimated_absorpt_t_max 0.878
_shelxl_version_number 2.014

loop_
_space_group_symop_operation_xyz
'x, y, z'
'-x, -y, -z'

loop_
_atom_site_type_symbol
_atom_site_label
_atom_site_fract_x
_atom_site_fract_y
_atom_site_fract_z
_atom_site_U_iso_or_equiv
_atom_site_adp_type
_atom_site_calc_flag
_atom_site_occupancy
_atom_site_disorder_assembly
_atom_site_disorder_group
N N1 0.5457(2) 0.3735(2) 0.86216(19) 0.0478(5) Uani d 1 . .
N N2 0.4327(2) 0.3754(2) 0.8277(2) 0.0514(6) Uani d 1 . .
C C3 0.4368(3) 0.4319(2) 0.7616(2) 0.0495(7) Uani d 1 . .
C C4 0.5508(3) 0.4674(2) 0.7522(2) 0.0477(7) Uani d 1 . .
C C5 0.6162(2) 0.4278(2) 0.8157(2) 0.0446(6) Uani d 1 . .
C C11 0.5693(3) 0.3119(2) 0.9294(2) 0.0449(6) Uani d 1 . .
C C12 0.6877(3) 0.3383(3) 0.9963(3) 0.0552(7) Uani d 1 . .
H H12 0.7546 0.3982 0.9997 0.066 Uiso calc 1 . .
C C13 0.7064(3) 0.2750(3) 1.0586(3) 0.0591(8) Uani d 1 . .
H H13 0.7863 0.2915 1.1029 0.071 Uiso calc 1 . .
C C14 0.6089(3) 0.1887(3) 1.0558(3) 0.0630(8) Uani d 1 . .
H H14 0.6221 0.1465 1.0978 0.076 Uiso calc 1 . .
C C15 0.4917(3) 0.1647(3) 0.9907(3) 0.0719(9) Uani d 1 . .
H H15 0.4252 0.1064 0.9893 0.086 Uiso calc 1 . .
C C16 0.4707(3) 0.2257(3) 0.9271(3) 0.0617(8) Uani d 1 . .
H H16 0.3906 0.2088 0.8830 0.074 Uiso calc 1 . .
C C31 0.3270(3) 0.4476(3) 0.7047(3) 0.0686(8) Uani d 1 . .
H H31A 0.3053 0.4075 0.6140 0.103 Uiso calc 1 . .
H H31B 0.3464 0.5402 0.7453 0.103 Uiso calc 1 . .
H H31C 0.2589 0.4054 0.7181 0.103 Uiso calc 1 . .
N N41 0.7375(3) 0.5162(3) 0.5905(3) 0.0661(7) Uani d 1 . .
N N42 0.6211(2) 0.4547(3) 0.5794(2) 0.0670(7) Uani d 1 . .
C C43 0.5928(3) 0.5358(3) 0.6881(3) 0.0576(7) Uani d 1 . .
H H43 0.5288 0.5591 0.6567 0.069 Uiso calc 1 . .
C C44 0.7168(3) 0.6608(3) 0.7729(3) 0.0672(8) Uani d 1 . .
H H44A 0.7058 0.7390 0.7866 0.081 Uiso calc 1 . .
H H44B 0.7546 0.6741 0.8558 0.081 Uiso calc 1 . .
C C45 0.7931(3) 0.6315(3) 0.6965(3) 0.0622(8) Uani d 1 . .
S S421 0.59658(8) 0.25102(9) 0.35914(8) 0.0776(3) Uani d 1 . .
C C422 0.5442(3) 0.3311(3) 0.4739(3) 0.0576(8) Uani d 1 . .
N N423 0.4313(2) 0.2671(2) 0.4522(2) 0.0554(6) Uani d 1 . .
C C424 0.3781(3) 0.1417(3) 0.3379(3) 0.0568(7) Uani d 1 . .
C C425 0.4545(3) 0.1182(3) 0.2773(3) 0.0724(9) Uani d 1 . .
H H425 0.4325 0.0394 0.2004 0.087 Uiso calc 1 . .
C C441 0.2509(3) 0.0523(3) 0.2964(3) 0.0557(7) Uani d 1 . .
C C442 0.1828(3) 0.0877(3) 0.3669(3) 0.0663(8) Uani d 1 . .
H H442 0.2188 0.1712 0.4429 0.080 Uiso calc 1 . .
C C443 0.0635(3) 0.0037(3) 0.3287(3) 0.0738(9) Uani d 1 . .
H H443 0.0196 0.0310 0.3783 0.089 Uiso calc 1 . .
C C444 0.0085(3) -0.1208(3) 0.2172(3) 0.0667(8) Uani d 1 . .
Br Br44 -0.15403(3) -0.23859(4) 0.16704(4) 0.09399(17) Uani d 1 . .
C C445 0.0740(4) -0.1594(3) 0.1453(3) 0.0803(10) Uani d 1 . .
H H445 0.0378 -0.2435 0.0700 0.096 Uiso calc 1 . .
C C446 0.1919(4) -0.0751(3) 0.1836(3) 0.0778(9) Uani d 1 . .
H H446 0.2349 -0.1030 0.1331 0.093 Uiso calc 1 . .
S S451 0.99714(13) 0.68706(13) 0.64070(13) 0.1055(6) Uani d 0.947(4) A 1
C C452 0.9177(3) 0.7199(4) 0.7353(4) 0.0739(9) Uani d 0.947(4) A 1
C C453 0.9844(6) 0.8384(6) 0.8487(6) 0.0934(17) Uani d 0.947(4) A 1
H H453 0.9561 0.8733 0.9127 0.112 Uiso calc 0.947(4) A 1
C C454 1.1069(5) 0.9043(5) 0.8577(6) 0.1124(18) Uani d 0.947(4) A 1
H H454 1.1665 0.9865 0.9289 0.135 Uiso calc 0.947(4) A 1
C C455 1.1232(5) 0.8339(6) 0.7532(7) 0.1145(18) Uani d 0.947(4) A 1
H H455 1.1955 0.8612 0.7421 0.137 Uiso calc 0.947(4) A 1
S S551 1.025(3) 0.871(2) 0.863(3) 0.0934(17) Uani d 0.053(4) A 2
C C552 0.9177(3) 0.7199(4) 0.7353(4) 0.0739(9) Uani d 0.053(4) A 2
C C553 0.966(5) 0.658(5) 0.654(6) 0.1055(6) Uani d 0.053(4) A 2
H H553 0.9264 0.5696 0.5857 0.127 Uiso calc 0.053(4) A 2
C C554 1.090(5) 0.750(6) 0.687(7) 0.1145(18) Uani d 0.053(4) A 2
H H554 1.1374 0.7270 0.6403 0.137 Uiso calc 0.053(4) A 2
C C555 1.126(7) 0.868(8) 0.790(10) 0.1124(18) Uani d 0.053(4) A 2
H H555 1.1972 0.9419 0.8192 0.135 Uiso calc 0.053(4) A 2
O O51 0.73172(16) 0.43438(16) 0.83109(15) 0.0493(4) Uani d 1 . .
C C51 0.7387(2) 0.3304(2) 0.7303(2) 0.0440(6) Uani d 1 . .
C C52 0.8521(2) 0.3502(3) 0.7240(3) 0.0488(7) Uani d 1 . .
Cl Cl52 0.97805(7) 0.50033(8) 0.83960(9) 0.0895(3) Uani d 1 . .
C C53 0.8662(3) 0.2526(3) 0.6269(3) 0.0586(8) Uani d 1 . .
H H53 0.9429 0.2664 0.6230 0.070 Uiso calc 1 . .
C C54 0.7648(3) 0.1344(3) 0.5356(3) 0.0563(7) Uani d 1 . .
Cl Cl54 0.77954(9) 0.01019(9) 0.41070(8) 0.0873(3) Uani d 1 . .
C C55 0.6533(3) 0.1136(3) 0.5414(3) 0.0634(8) Uani d 1 . .
H H55 0.5856 0.0330 0.4793 0.076 Uiso calc 1 . .
C C56 0.6397(3) 0.2115(3) 0.6391(3) 0.0576(7) Uani d 1 . .
H H56 0.5628 0.1966 0.6428 0.069 Uiso calc 1 . .

loop_
_atom_site_aniso_label
_atom_site_aniso_U_11
_atom_site_aniso_U_22
_atom_site_aniso_U_33
_atom_site_aniso_U_12
_atom_site_aniso_U_13
_atom_site_aniso_U_23
N1 0.0546(15) 0.0491(13) 0.0455(13) 0.0245(12) 0.0228(11) 0.0279(12)
N2 0.0558(15) 0.0592(14) 0.0494(14) 0.0323(12) 0.0271(12) 0.0304(12)
C3 0.0627(19) 0.0521(17) 0.0406(16) 0.0336(15) 0.0240(14) 0.0241(14)
C4 0.0656(19) 0.0472(16) 0.0404(16) 0.0306(15) 0.0266(14) 0.0257(14)
C5 0.0547(18) 0.0403(15) 0.0406(15) 0.0226(14) 0.0252(14) 0.0198(13)
C11 0.0557(18) 0.0434(15) 0.0406(15) 0.0250(14) 0.0224(14) 0.0235(13)
C12 0.062(2) 0.0595(18) 0.0545(17) 0.0272(16) 0.0278(15) 0.0363(16)
C13 0.065(2) 0.070(2) 0.0525(18) 0.0350(18) 0.0262(16) 0.0367(17)
C14 0.090(2) 0.060(2) 0.0539(19) 0.0401(19) 0.0315(18) 0.0366(16)
C15 0.079(2) 0.068(2) 0.080(2) 0.0250(19) 0.0351(19) 0.0506(19)
C16 0.0580(18) 0.066(2) 0.067(2) 0.0224(17) 0.0225(16) 0.0438(18)
C31 0.085(2) 0.083(2) 0.065(2) 0.054(2) 0.0393(18) 0.0460(18)
N41 0.080(2) 0.0741(19) 0.0642(18) 0.0358(17) 0.0382(16) 0.0471(17)
N42 0.0780(19) 0.0714(18) 0.0550(17) 0.0272(16) 0.0397(15) 0.0343(15)
C43 0.074(2) 0.0604(19) 0.0558(18) 0.0365(18) 0.0330(17) 0.0377(16)
C44 0.089(2) 0.0558(19) 0.066(2) 0.0305(19) 0.0310(19) 0.0409(17)
C45 0.078(2) 0.071(2) 0.068(2) 0.039(2) 0.036(2) 0.054(2)
S421 0.0958(7) 0.0867(6) 0.0679(5) 0.0459(6) 0.0536(5) 0.0425(5)
C422 0.080(2) 0.067(2) 0.0479(19) 0.0399(19) 0.0355(17) 0.0392(18)
N423 0.0729(18) 0.0614(16) 0.0449(14) 0.0360(15) 0.0317(13) 0.0311(13)
C424 0.080(2) 0.062(2) 0.0451(18) 0.0416(19) 0.0316(17) 0.0329(17)
C425 0.095(2) 0.072(2) 0.059(2) 0.044(2) 0.0440(19) 0.0326(17)
C441 0.081(2) 0.0597(19) 0.0423(17) 0.0442(18) 0.0298(16) 0.0295(15)
C442 0.078(2) 0.060(2) 0.0572(19) 0.041(2) 0.0311(18) 0.0224(16)
C443 0.077(2) 0.070(2) 0.070(2) 0.042(2) 0.0344(19) 0.0274(19)
C444 0.076(2) 0.069(2) 0.068(2) 0.0457(19) 0.0303(19) 0.0385(19)
Br44 0.0795(3) 0.0793(3) 0.1006(3) 0.0331(2) 0.0273(2) 0.0381(2)
C445 0.092(3) 0.061(2) 0.064(2) 0.031(2) 0.031(2) 0.0186(18)
C446 0.101(3) 0.078(3) 0.061(2) 0.048(2) 0.048(2) 0.031(2)
S451 0.0958(12) 0.1464(12) 0.1214(10) 0.0581(10) 0.0620(8) 0.0961(9)
C452 0.074(2) 0.078(2) 0.088(3) 0.030(2) 0.028(2) 0.062(2)
C453 0.067(4) 0.080(4) 0.124(4) 0.012(3) 0.028(3) 0.065(3)
C454 0.076(4) 0.112(4) 0.155(5) 0.026(3) 0.034(3) 0.091(4)
C455 0.075(3) 0.149(5) 0.171(6) 0.044(4) 0.046(4) 0.128(5)
S551 0.067(4) 0.080(4) 0.124(4) 0.012(3) 0.028(3) 0.065(3)
C552 0.074(2) 0.078(2) 0.088(3) 0.030(2) 0.028(2) 0.062(2)
C553 0.0958(12) 0.1464(12) 0.1214(10) 0.0581(10) 0.0620(8) 0.0961(9)
C554 0.075(3) 0.149(5) 0.171(6) 0.044(4) 0.046(4) 0.128(5)
C555 0.076(4) 0.112(4) 0.155(5) 0.026(3) 0.034(3) 0.091(4)
O51 0.0512(12) 0.0460(11) 0.0451(11) 0.0196(9) 0.0208(9) 0.0212(9)
C51 0.0533(18) 0.0436(16) 0.0432(16) 0.0229(15) 0.0241(14) 0.0266(14)
C52 0.0421(16) 0.0517(17) 0.0502(17) 0.0159(14) 0.0166(14) 0.0299(15)
Cl52 0.0503(5) 0.0766(6) 0.0886(6) 0.0101(4) 0.0132(4) 0.0238(5)
C53 0.0549(19) 0.077(2) 0.064(2) 0.0381(18) 0.0339(17) 0.0431(19)
C54 0.073(2) 0.062(2) 0.0535(18) 0.0405(18) 0.0372(17) 0.0341(17)
Cl54 0.1139(7) 0.0907(6) 0.0691(5) 0.0620(6) 0.0543(5) 0.0350(5)
C55 0.063(2) 0.0437(17) 0.064(2) 0.0156(15) 0.0306(16) 0.0180(15)
C56 0.0493(17) 0.0473(18) 0.068(2) 0.0167(15) 0.0322(16) 0.0242(16)

loop_
_atom_type_symbol
_atom_type_description
_atom_type_scat_dispersion_real
_atom_type_scat_dispersion_imag
_atom_type_scat_source
C C 0.0033 0.0016 'International Tables Vol C Tables 4.2.6.8 and 6.1.1.4'
H H 0.0000 0.0000 'International Tables Vol C Tables 4.2.6.8 and 6.1.1.4'
Br Br -0.2901 2.4595 'International Tables Vol C Tables 4.2.6.8 and 6.1.1.4'
Cl Cl 0.1484 0.1585 'International Tables Vol C Tables 4.2.6.8 and 6.1.1.4'
N N 0.0061 0.0033 'International Tables Vol C Tables 4.2.6.8 and 6.1.1.4'
O O 0.0106 0.0060 'International Tables Vol C Tables 4.2.6.8 and 6.1.1.4'
S S 0.1246 0.1234 'International Tables Vol C Tables 4.2.6.8 and 6.1.1.4'

loop_
_geom_angle_atom_site_label_1
_geom_angle_atom_site_label_2
_geom_angle_atom_site_label_3
_geom_angle_site_symmetry_1
_geom_angle_site_symmetry_3
_geom_angle
_geom_angle_publ_flag
C5 N1 N2 . . 109.84(19) ?
C5 N1 C11 . . 130.5(2) ?
N2 N1 C11 . . 119.5(2) ?
C3 N2 N1 . . 105.3(2) ?
N2 C3 C4 . . 111.7(2) ?
N2 C3 C31 . . 120.5(2) ?
C4 C3 C31 . . 127.7(2) ?
C5 C4 C3 . . 104.5(2) ?
C5 C4 C43 . . 127.4(3) ?
C3 C4 C43 . . 128.1(2) ?
C4 C5 N1 . . 108.7(2) ?
C4 C5 O51 . . 128.6(2) ?
N1 C5 O51 . . 122.7(2) ?
C12 C11 C16 . . 120.1(2) ?
C12 C11 N1 . . 121.3(2) ?
C16 C11 N1 . . 118.6(2) ?
C11 C12 C13 . . 119.4(3) ?
C11 C12 H12 . . 120.3 ?
C13 C12 H12 . . 120.3 ?
C14 C13 C12 . . 120.7(3) ?
C14 C13 H13 . . 119.7 ?
C12 C13 H13 . . 119.7 ?
C13 C14 C15 . . 119.5(3) ?
C13 C14 H14 . . 120.2 ?
C15 C14 H14 . . 120.2 ?
C14 C15 C16 . . 120.9(3) ?
C14 C15 H15 . . 119.6 ?
C16 C15 H15 . . 119.6 ?
C11 C16 C15 . . 119.4(3) ?
C11 C16 H16 . . 120.3 ?
C15 C16 H16 . . 120.3 ?
C3 C31 H31A . . 109.5 ?
C3 C31 H31B . . 109.5 ?
H31A C31 H31B . . 109.5 ?
C3 C31 H31C . . 109.5 ?
H31A C31 H31C . . 109.5 ?
H31B C31 H31C . . 109.5 ?
C45 N41 N42 . . 108.5(3) ?
C422 N42 N41 . . 119.3(3) ?
C422 N42 C43 . . 126.7(3) ?
N41 N42 C43 . . 114.0(2) ?
N42 C43 C4 . . 113.5(2) ?
N42 C43 C44 . . 100.3(2) ?
C4 C43 C44 . . 115.3(2) ?
N42 C43 H43 . . 109.1 ?
C4 C43 H43 . . 109.1 ?
C44 C43 H43 . . 109.1 ?
C45 C44 C43 . . 103.5(2) ?
C45 C44 H44A . . 111.1 ?
C43 C44 H44A . . 111.1 ?
C45 C44 H44B . . 111.1 ?
C43 C44 H44B . . 111.1 ?
H44A C44 H44B . . 109.0 ?
N41 C45 C452 . . 121.5(3) ?
N41 C45 C44 . . 113.6(3) ?
C452 C45 C44 . . 124.8(3) ?
C425 S421 C422 . . 87.62(16) ?
N423 C422 N42 . . 123.9(3) ?
N423 C422 S421 . . 116.5(2) ?
N42 C422 S421 . . 119.6(3) ?
C422 N423 C424 . . 109.9(3) ?
C425 C424 N423 . . 113.9(3) ?
C425 C424 C441 . . 127.3(3) ?
N423 C424 C441 . . 118.8(3) ?
C424 C425 S421 . . 112.0(2) ?
C424 C425 H425 . . 124.0 ?
S421 C425 H425 . . 124.0 ?
C442 C441 C446 . . 116.2(3) ?
C442 C441 C424 . . 121.8(3) ?
C446 C441 C424 . . 122.0(3) ?
C443 C442 C441 . . 122.0(3) ?
C443 C442 H442 . . 119.0 ?
C441 C442 H442 . . 119.0 ?
C442 C443 C444 . . 120.1(3) ?
C442 C443 H443 . . 119.9 ?
C444 C443 H443 . . 119.9 ?
C445 C444 C443 . . 119.3(3) ?
C445 C444 Br44 . . 120.4(3) ?
C443 C444 Br44 . . 120.3(3) ?
C446 C445 C444 . . 120.1(3) ?
C446 C445 H445 . . 120.0 ?
C444 C445 H445 . . 120.0 ?
C445 C446 C441 . . 122.3(3) ?
C445 C446 H446 . . 118.9 ?
C441 C446 H446 . . 118.9 ?
C452 S451 C455 . . 92.0(3) ?
C453 C452 C45 . . 124.7(4) ?
C453 C452 S451 . . 112.1(3) ?
C45 C452 S451 . . 123.2(3) ?
C452 C453 C454 . . 111.1(6) ?
C452 C453 H453 . . 124.4 ?
C454 C453 H453 . . 124.4 ?
C455 C454 C453 . . 112.2(5) ?
C455 C454 H454 . . 123.9 ?
C453 C454 H454 . . 123.9 ?
C454 C455 S451 . . 112.5(4) ?
C454 C455 H455 . . 123.8 ?
S451 C455 H455 . . 123.8 ?
C554 C553 H553 . . 124.5 ?
C555 C554 C553 . . 111.9(12) ?
C555 C554 H554 . . 124.0 ?
C553 C554 H554 . . 124.0 ?
C554 C555 S551 . . 112.0(15) ?
C554 C555 H555 . . 124.0 ?
S551 C555 H555 . . 124.0 ?
C5 O51 C51 . . 115.95(19) ?
C56 C51 C52 . . 119.1(2) ?
C56 C51 O51 . . 123.4(2) ?
C52 C51 O51 . . 117.5(2) ?
C53 C52 C51 . . 120.9(3) ?
C53 C52 Cl52 . . 119.7(2) ?
C51 C52 Cl52 . . 119.4(2) ?
C54 C53 C52 . . 118.8(3) ?
C54 C53 H53 . . 120.6 ?
C52 C53 H53 . . 120.6 ?
C55 C54 C53 . . 120.7(3) ?
C55 C54 Cl54 . . 119.5(2) ?
C53 C54 Cl54 . . 119.8(2) ?
C54 C55 C56 . . 120.3(3) ?
C54 C55 H55 . . 119.8 ?
C56 C55 H55 . . 119.8 ?
C51 C56 C55 . . 120.1(3) ?
C51 C56 H56 . . 119.9 ?
C55 C56 H56 . . 119.9 ?

loop_
_geom_bond_atom_site_label_1
_geom_bond_atom_site_label_2
_geom_bond_site_symmetry_2
_geom_bond_distance
_geom_bond_publ_flag
N1 C5 . 1.361(3) ?
N1 N2 . 1.374(3) ?
N1 C11 . 1.428(3) ?
N2 C3 . 1.330(3) ?
C3 C4 . 1.404(3) ?
C3 C31 . 1.495(3) ?
C4 C5 . 1.361(3) ?
C4 C43 . 1.506(3) ?
C5 O51 . 1.367(3) ?
C11 C12 . 1.375(3) ?
C11 C16 . 1.375(3) ?
C12 C13 . 1.385(3) ?
C12 H12 . 0.9300 ?
C13 C14 . 1.364(4) ?
C13 H13 . 0.9300 ?
C14 C15 . 1.366(4) ?
C14 H14 . 0.9300 ?
C15 C16 . 1.379(4) ?
C15 H15 . 0.9300 ?
C16 H16 . 0.9300 ?
C31 H31A . 0.9600 ?
C31 H31B . 0.9600 ?
C31 H31C . 0.9600 ?
N41 C45 . 1.287(4) ?
N41 N42 . 1.372(3) ?
N42 C422 . 1.359(4) ?
N42 C43 . 1.484(3) ?
C43 C44 . 1.543(4) ?
C43 H43 . 0.9800 ?
C44 C45 . 1.496(4) ?
C44 H44A . 0.9700 ?
C44 H44B . 0.9700 ?
C45 C452 . 1.439(4) ?
S421 C425 . 1.717(3) ?
S421 C422 . 1.734(3) ?
C422 N423 . 1.295(3) ?
N423 C424 . 1.399(3) ?
C424 C425 . 1.356(4) ?
C424 C441 . 1.460(4) ?
C425 H425 . 0.9300 ?
C441 C442 . 1.373(4) ?
C441 C446 . 1.400(4) ?
C442 C443 . 1.372(4) ?
C442 H442 . 0.9300 ?
C443 C444 . 1.377(4) ?
C443 H443 . 0.9300 ?
C444 C445 . 1.366(4) ?
C444 Br44 . 1.888(3) ?
C445 C446 . 1.359(4) ?
C445 H445 . 0.9300 ?
C446 H446 . 0.9300 ?
S451 C452 . 1.696(4) ?
S451 C455 . 1.706(6) ?
C452 C453 . 1.351(7) ?
C453 C454 . 1.461(10) ?
C453 H453 . 0.9300 ?
C454 C455 . 1.321(7) ?
C454 H454 . 0.9300 ?
C455 H455 . 0.9300 ?
S551 C555 . 1.707(12) ?
C553 C554 . 1.461(14) ?
C553 H553 . 0.9300 ?
C554 C555 . 1.322(12) ?
C554 H554 . 0.9300 ?
C555 H555 . 0.9300 ?
O51 C51 . 1.395(3) ?
C51 C56 . 1.366(3) ?
C51 C52 . 1.379(3) ?
C52 C53 . 1.377(4) ?
C52 Cl52 . 1.730(3) ?
C53 C54 . 1.374(4) ?
C53 H53 . 0.9300 ?
C54 C55 . 1.353(4) ?
C54 Cl54 . 1.737(3) ?
C55 C56 . 1.379(4) ?
C55 H55 . 0.9300 ?
C56 H56 . 0.9300 ?

loop_
_geom_torsion_atom_site_label_1
_geom_torsion_atom_site_label_2
_geom_torsion_atom_site_label_3
_geom_torsion_atom_site_label_4
_geom_torsion_site_symmetry_1
_geom_torsion_site_symmetry_2
_geom_torsion_site_symmetry_3
_geom_torsion_site_symmetry_4
_geom_torsion
_geom_torsion_publ_flag
C5 N1 N2 C3 . . . . -0.4(3) ?
C11 N1 N2 C3 . . . . -176.7(2) ?
N1 N2 C3 C4 . . . . -0.1(3) ?
N1 N2 C3 C31 . . . . 178.2(2) ?
N2 C3 C4 C5 . . . . 0.6(3) ?
C31 C3 C4 C5 . . . . -177.6(2) ?
N2 C3 C4 C43 . . . . -178.6(2) ?
C31 C3 C4 C43 . . . . 3.2(4) ?
C3 C4 C5 N1 . . . . -0.8(3) ?
C43 C4 C5 N1 . . . . 178.3(2) ?
C3 C4 C5 O51 . . . . 177.3(2) ?
C43 C4 C5 O51 . . . . -3.5(4) ?
N2 N1 C5 C4 . . . . 0.8(3) ?
C11 N1 C5 C4 . . . . 176.5(2) ?
N2 N1 C5 O51 . . . . -177.4(2) ?
C11 N1 C5 O51 . . . . -1.7(4) ?
C5 N1 C11 C12 . . . . 22.9(4) ?
N2 N1 C11 C12 . . . . -161.7(2) ?
C5 N1 C11 C16 . . . . -157.7(3) ?
N2 N1 C11 C16 . . . . 17.7(3) ?
C16 C11 C12 C13 . . . . 1.5(4) ?
N1 C11 C12 C13 . . . . -179.1(2) ?
C11 C12 C13 C14 . . . . -1.0(4) ?
C12 C13 C14 C15 . . . . 0.0(4) ?
C13 C14 C15 C16 . . . . 0.5(5) ?
C12 C11 C16 C15 . . . . -1.0(4) ?
N1 C11 C16 C15 . . . . 179.6(2) ?
C14 C15 C16 C11 . . . . 0.0(4) ?
C45 N41 N42 C422 . . . . 179.6(2) ?
C45 N41 N42 C43 . . . . 0.5(3) ?
C422 N42 C43 C4 . . . . 55.9(4) ?
N41 N42 C43 C4 . . . . -125.0(3) ?
C422 N42 C43 C44 . . . . 179.5(2) ?
N41 N42 C43 C44 . . . . -1.4(3) ?
C5 C4 C43 N42 . . . . 63.0(4) ?
C3 C4 C43 N42 . . . . -118.0(3) ?
C5 C4 C43 C44 . . . . -51.9(4) ?
C3 C4 C43 C44 . . . . 127.1(3) ?
N42 C43 C44 C45 . . . . 1.7(2) ?
C4 C43 C44 C45 . . . . 124.0(2) ?
N42 N41 C45 C452 . . . . 179.8(2) ?
N42 N41 C45 C44 . . . . 0.8(3) ?
C43 C44 C45 N41 . . . . -1.7(3) ?
C43 C44 C45 C452 . . . . 179.3(2) ?
N41 N42 C422 N423 . . . . -177.2(2) ?
C43 N42 C422 N423 . . . . 1.9(4) ?
N41 N42 C422 S421 . . . . 2.6(3) ?
C43 N42 C422 S421 . . . . -178.31(19) ?
C425 S421 C422 N423 . . . . -1.6(2) ?
C425 S421 C422 N42 . . . . 178.6(2) ?
N42 C422 N423 C424 . . . . -178.4(2) ?
S421 C422 N423 C424 . . . . 1.8(3) ?
C422 N423 C424 C425 . . . . -1.0(3) ?
C422 N423 C424 C441 . . . . 179.2(2) ?
N423 C424 C425 S421 . . . . -0.1(3) ?
C441 C424 C425 S421 . . . . 179.6(2) ?
C422 S421 C425 C424 . . . . 0.9(2) ?
C425 C424 C441 C442 . . . . 179.8(3) ?
N423 C424 C441 C442 . . . . -0.5(4) ?
C425 C424 C441 C446 . . . . 0.8(4) ?
N423 C424 C441 C446 . . . . -179.5(2) ?
C446 C441 C442 C443 . . . . -0.5(4) ?
C424 C441 C442 C443 . . . . -179.6(3) ?
C441 C442 C443 C444 . . . . 0.5(5) ?
C442 C443 C444 C445 . . . . -0.1(5) ?
C442 C443 C444 Br44 . . . . 178.1(2) ?
C443 C444 C445 C446 . . . . -0.3(5) ?
Br44 C444 C445 C446 . . . . -178.5(2) ?
C444 C445 C446 C441 . . . . 0.3(5) ?
C442 C441 C446 C445 . . . . 0.1(4) ?
C424 C441 C446 C445 . . . . 179.2(3) ?
N41 C45 C452 C453 . . . . -175.4(5) ?
C44 C45 C452 C453 . . . . 3.4(6) ?
N41 C45 C452 S451 . . . . 5.6(4) ?
C44 C45 C452 S451 . . . . -175.5(2) ?
C455 S451 C452 C453 . . . . -0.1(4) ?
C455 S451 C452 C45 . . . . 179.0(3) ?
C45 C452 C453 C454 . . . . -179.4(4) ?
S451 C452 C453 C454 . . . . -0.3(6) ?
C452 C453 C454 C455 . . . . 0.6(7) ?
C453 C454 C455 S451 . . . . -0.6(7) ?
C452 S451 C455 C454 . . . . 0.4(5) ?
C553 C554 C555 S551 . . . . 8(16) ?
C4 C5 O51 C51 . . . . -84.1(3) ?
N1 C5 O51 C51 . . . . 93.9(3) ?
C5 O51 C51 C56 . . . . -17.9(3) ?
C5 O51 C51 C52 . . . . 162.1(2) ?
C56 C51 C52 C53 . . . . 0.5(4) ?
O51 C51 C52 C53 . . . . -179.5(2) ?
C56 C51 C52 Cl52 . . . . -179.80(19) ?
O51 C51 C52 Cl52 . . . . 0.2(3) ?
C51 C52 C53 C54 . . . . 0.1(4) ?
Cl52 C52 C53 C54 . . . . -179.63(19) ?
C52 C53 C54 C55 . . . . -0.5(4) ?
C52 C53 C54 Cl54 . . . . 179.2(2) ?
C53 C54 C55 C56 . . . . 0.3(4) ?
Cl54 C54 C55 C56 . . . . -179.3(2) ?
C52 C51 C56 C55 . . . . -0.7(4) ?
O51 C51 C56 C55 . . . . 179.4(2) ?
C54 C55 C56 C51 . . . . 0.3(4) ?

_cod_database_fobs_code 2243771
